data_7125115
loop_
_publ_author_name
'Li, Quan-Wen'
'Wan, Rui-Chen'
'Chen, Yan-Cong'
'Liu, Jun-Liang'
'Wang, Long-Fei'
'Jia, Jian-Hua'
'Chilton, Nicholas F.'
'Tong, Ming-Liang'

_publ_section_title
;
 Unprecedented hexagonal bipyramidal single-ion magnets based on
 metallacrowns.
;
_journal_issue 91
_journal_name_full 'Chemical communications (Cambridge, England)'
_journal_page_first 13365
_journal_page_last 13368
_journal_paper_doi 10.1039/c6cc06924j
_journal_volume 52
_journal_year 2016
_chemical_formula_moiety 'C54 H75 Cd3 I6 N6 Nd O8 P2, 3(C2 H6 O)'
_chemical_formula_sum 'C60 H93 Cd3 I6 N6 Nd O11 P2'
_chemical_formula_weight 2379.18
_space_group_crystal_system monoclinic
_space_group_IT_number 14
_space_group_name_Hall '-P 2ybc'
_space_group_name_H-M_alt 'P 1 21/c 1'
_atom_sites_solution_hydrogens mixed
_audit_creation_method SHELXL-2014/7
_audit_update_record
;
2016-08-08 deposited with the CCDC.
2016-10-21 downloaded from the CCDC.
;
_cell_angle_alpha 90
_cell_angle_beta 114.7690(10)
_cell_angle_gamma 90
_cell_formula_units_Z 4
_cell_length_a 26.2751(9)
_cell_length_b 15.2788(6)
_cell_length_c 23.1448(7)
_cell_measurement_reflns_used 9974
_cell_measurement_temperature 120(2)
_cell_measurement_theta_max 27.47
_cell_measurement_theta_min 2.35
_cell_volume 8436.7(5)
_computing_cell_refinement 'Bruker SAINT'
_computing_data_collection 'Bruker APEX3'
_computing_data_reduction 'Bruker SAINT'
_computing_molecular_graphics 'Bruker SHELXTL'
_computing_publication_material 'Bruker SHELXTL'
_computing_structure_refinement 'SHELXL-2014/7 (Sheldrick, 2014)'
_computing_structure_solution 'SHELXL-2014/7 (Sheldrick, 2014)'
_diffrn_ambient_temperature 120(2)
_diffrn_measured_fraction_theta_full 0.998
_diffrn_measured_fraction_theta_max 0.995
_diffrn_measurement_device_type 'Bruker APEX-III CCD'
_diffrn_measurement_method '\f and \w scans'
_diffrn_radiation_type MoK\a
_diffrn_radiation_wavelength 0.71073
_diffrn_reflns_av_R_equivalents 0.0452
_diffrn_reflns_av_unetI/netI 0.0585
_diffrn_reflns_Laue_measured_fraction_full 0.998
_diffrn_reflns_Laue_measured_fraction_max 0.995
_diffrn_reflns_limit_h_max 34
_diffrn_reflns_limit_h_min -25
_diffrn_reflns_limit_k_max 19
_diffrn_reflns_limit_k_min -19
_diffrn_reflns_limit_l_max 24
_diffrn_reflns_limit_l_min -30
_diffrn_reflns_number 61138
_diffrn_reflns_point_group_measured_fraction_full 0.998
_diffrn_reflns_point_group_measured_fraction_max 0.995
_diffrn_reflns_theta_full 25.242
_diffrn_reflns_theta_max 27.549
_diffrn_reflns_theta_min 2.423
_exptl_absorpt_coefficient_mu 3.635
_exptl_absorpt_correction_T_max 0.750
_exptl_absorpt_correction_T_min 0.605
_exptl_absorpt_correction_type multi-scan
_exptl_crystal_colour colorless
_exptl_crystal_density_diffrn 1.873
_exptl_crystal_description block
_exptl_crystal_F_000 4540
_exptl_crystal_size_max 0.141
_exptl_crystal_size_mid 0.118
_exptl_crystal_size_min 0.079
_refine_diff_density_max 2.893
_refine_diff_density_min -1.701
_refine_diff_density_rms 0.158
_refine_ls_extinction_method none
_refine_ls_goodness_of_fit_ref 1.013
_refine_ls_hydrogen_treatment constr
_refine_ls_matrix_type full
_refine_ls_number_parameters 821
_refine_ls_number_reflns 19369
_refine_ls_number_restraints 13
_refine_ls_restrained_S_all 1.017
_refine_ls_R_factor_all 0.0732
_refine_ls_R_factor_gt 0.0415
_refine_ls_shift/su_max 0.002
_refine_ls_shift/su_mean 0.000
_refine_ls_structure_factor_coef Fsqd
_refine_ls_weighting_details 'w=1/[\s^2^(Fo^2^)+(0.0226P)^2^+38.2941P] where P=(Fo^2^+2Fc^2^)/3'
_refine_ls_weighting_scheme calc
_refine_ls_wR_factor_gt 0.0745
_refine_ls_wR_factor_ref 0.0834
_reflns_Friedel_coverage 0.000
_reflns_number_gt 14072
_reflns_number_total 19369
_reflns_threshold_expression 'I > 2\s(I)'
_cod_data_source_file c6cc06924j2.cif
_cod_data_source_block NdCd3
_cod_original_sg_symbol_H-M 'P 21/c'
_cod_database_code 7125115
_shelx_shelxl_version_number 2014/7
_shelx_space_group_comment
;
The symmetry employed for this shelxl refinement is uniquely defined
by the following loop, which should always be used as a source of
symmetry information in preference to the above space-group names.
They are only intended as comments.
;
_shelx_estimated_absorpt_t_min 0.628
_shelx_estimated_absorpt_t_max 0.762
_platon_squeeze_void_probe_radius 1.20

loop_
_space_group_symop_operation_xyz
'x, y, z'
'-x, y+1/2, -z+1/2'
'-x, -y, -z'
'x, -y-1/2, z-1/2'

loop_
_atom_site_label
_atom_site_type_symbol
_atom_site_fract_x
_atom_site_fract_y
_atom_site_fract_z
_atom_site_U_iso_or_equiv
_atom_site_adp_type
_atom_site_occupancy
_atom_site_site_symmetry_order
_atom_site_calc_flag
_atom_site_refinement_flags_posn
_atom_site_refinement_flags_adp
_atom_site_refinement_flags_occupancy
_atom_site_disorder_assembly
_atom_site_disorder_group
Nd1 Nd 0.75505(2) 0.89279(2) 0.72905(2) 0.01525(6) Uani 1 1 d . . . . .
Cd1 Cd 0.61968(2) 0.77334(2) 0.58673(2) 0.02005(9) Uani 1 1 d . . . . .
Cd2 Cd 0.78306(2) 1.15610(2) 0.72087(2) 0.02343(9) Uani 1 1 d . . . . .
Cd3 Cd 0.86718(2) 0.75219(2) 0.87831(2) 0.01933(8) Uani 1 1 d . . . . .
I1 I 0.53031(2) 0.72106(3) 0.61084(2) 0.03450(10) Uani 1 1 d . . . . .
I2 I 0.65174(2) 0.66434(3) 0.51485(2) 0.03601(10) Uani 1 1 d . . . . .
I3 I 0.70523(5) 1.2596(2) 0.73544(18) 0.0394(6) Uani 0.783(16) 1 d . . P A 1
I3A I 0.7066(2) 1.2355(9) 0.7603(11) 0.052(3) Uani 0.217(16) 1 d . . P A 2
I4 I 0.82385(2) 1.19171(3) 0.63196(2) 0.04492(12) Uani 1 1 d . . . . .
I5 I 0.88015(2) 0.82988(2) 0.98998(2) 0.03094(9) Uani 1 1 d . . . . .
I6 I 0.95912(2) 0.68432(2) 0.86545(2) 0.03228(9) Uani 1 1 d . . . . .
P1 P 0.68004(7) 0.91160(10) 0.83729(7) 0.0305(3) Uani 1 1 d . . . . .
P2 P 0.83762(7) 0.83939(11) 0.63274(7) 0.0327(4) Uani 1 1 d . . . . .
N1 N 0.57721(17) 0.8951(3) 0.51454(19) 0.0202(9) Uani 1 1 d . . . . .
N2 N 0.68296(18) 1.0401(3) 0.6160(2) 0.0228(10) Uani 1 1 d . . . . .
H2 H 0.6741 1.0895 0.5945 0.027 Uiso 1 1 calc R U . . .
N3 N 0.86618(17) 1.1802(3) 0.8169(2) 0.0203(9) Uani 1 1 d . . . . .
N4 N 0.88014(18) 0.9520(3) 0.8462(2) 0.0220(10) Uani 1 1 d . . . . .
H4 H 0.9142 0.9485 0.8768 0.026 Uiso 1 1 calc R U . . .
N5 N 0.81884(18) 0.6167(3) 0.8689(2) 0.0200(9) Uani 1 1 d . . . . .
N6 N 0.71047(18) 0.6816(3) 0.72010(19) 0.0206(9) Uani 1 1 d . . . . .
H6 H 0.6901 0.6339 0.7067 0.025 Uiso 1 1 calc R U . . .
O1 O 0.66810(15) 0.8990(2) 0.62694(16) 0.0222(8) Uani 1 1 d . . . . .
O2 O 0.72790(15) 1.0352(2) 0.67273(16) 0.0241(8) Uani 1 1 d . . . . .
O3 O 0.80727(14) 1.0296(2) 0.78012(16) 0.0207(8) Uani 1 1 d . . . . .
O4 O 0.85046(16) 0.8790(2) 0.81934(17) 0.0265(9) Uani 1 1 d . . . . .
O5 O 0.78299(15) 0.7542(2) 0.79083(16) 0.0244(8) Uani 1 1 d . . . . .
O6 O 0.69679(14) 0.7567(2) 0.68581(15) 0.0197(8) Uani 1 1 d . . . . .
O7 O 0.70449(17) 0.9164(3) 0.78880(19) 0.0348(10) Uani 1 1 d . . . . .
O8 O 0.80489(17) 0.8668(3) 0.66997(19) 0.0356(10) Uani 1 1 d . . . . .
C1 C 0.5287(2) 0.8910(4) 0.4593(2) 0.0236(12) Uani 1 1 d . . . . .
C2 C 0.5011(2) 0.8097(4) 0.4389(3) 0.0293(13) Uani 1 1 d . . . . .
H2A H 0.5167 0.7577 0.4621 0.035 Uiso 1 1 calc R U . . .
C3 C 0.4516(3) 0.8068(4) 0.3852(3) 0.0381(15) Uani 1 1 d . . . . .
H3 H 0.4328 0.7524 0.3717 0.046 Uiso 1 1 calc R U . . .
C4 C 0.4282(2) 0.8830(4) 0.3499(3) 0.0367(15) Uani 1 1 d . . . . .
H4A H 0.3936 0.8797 0.3133 0.044 Uiso 1 1 calc R U . . .
C5 C 0.4547(2) 0.9613(4) 0.3676(3) 0.0312(14) Uani 1 1 d . . . . .
H5 H 0.4389 1.0123 0.3432 0.037 Uiso 1 1 calc R U . . .
C6 C 0.5063(2) 0.9666(4) 0.4230(2) 0.0248(12) Uani 1 1 d . . . . .
C7 C 0.5348(2) 1.0466(4) 0.4436(3) 0.0263(12) Uani 1 1 d . . . . .
H7 H 0.5204 1.0983 0.4194 0.032 Uiso 1 1 calc R U . . .
C8 C 0.5828(2) 1.0503(3) 0.4978(2) 0.0226(11) Uani 1 1 d . . . . .
H8 H 0.6025 1.1039 0.5120 0.027 Uiso 1 1 calc R U . . .
C9 C 0.6027(2) 0.9716(3) 0.5328(2) 0.0203(11) Uani 1 1 d . . . . .
C10 C 0.6531(2) 0.9698(3) 0.5940(2) 0.0185(11) Uani 1 1 d . . . . .
C11 C 0.8917(2) 1.2597(3) 0.8379(2) 0.0213(11) Uani 1 1 d . . . . .
C12 C 0.8712(2) 1.3346(3) 0.7996(3) 0.0294(13) Uani 1 1 d . . . . .
H12 H 0.8400 1.3298 0.7594 0.035 Uiso 1 1 calc R U . . .
C13 C 0.8961(3) 1.4145(4) 0.8202(3) 0.0344(14) Uani 1 1 d . . . . .
H13 H 0.8822 1.4647 0.7941 0.041 Uiso 1 1 calc R U . . .
C14 C 0.9418(3) 1.4225(4) 0.8793(3) 0.0354(15) Uani 1 1 d . . . . .
H14 H 0.9584 1.4783 0.8932 0.042 Uiso 1 1 calc R U . . .
C15 C 0.9630(3) 1.3510(4) 0.9175(3) 0.0350(14) Uani 1 1 d . . . . .
H15 H 0.9943 1.3576 0.9574 0.042 Uiso 1 1 calc R U . . .
C16 C 0.9386(2) 1.2673(3) 0.8980(3) 0.0255(12) Uani 1 1 d . . . . .
C17 C 0.9584(2) 1.1909(4) 0.9344(3) 0.0320(14) Uani 1 1 d . . . . .
H17 H 0.9894 1.1941 0.9748 0.038 Uiso 1 1 calc R U . . .
C18 C 0.9334(2) 1.1123(4) 0.9122(2) 0.0282(13) Uani 1 1 d . . . . .
H18 H 0.9470 1.0603 0.9363 0.034 Uiso 1 1 calc R U . . .
C19 C 0.8872(2) 1.1101(3) 0.8529(2) 0.0204(11) Uani 1 1 d . . . . .
C20 C 0.8568(2) 1.0275(3) 0.8253(2) 0.0202(11) Uani 1 1 d . . . . .
C21 C 0.8393(2) 0.5491(3) 0.9114(2) 0.0218(11) Uani 1 1 d . . . . .
C22 C 0.8880(2) 0.5605(3) 0.9683(2) 0.0252(12) Uani 1 1 d . . . . .
H22 H 0.9066 0.6154 0.9773 0.030 Uiso 1 1 calc R U . . .
C23 C 0.9085(2) 0.4930(4) 1.0104(3) 0.0293(13) Uani 1 1 d . . . . .
H23 H 0.9412 0.5016 1.0486 0.035 Uiso 1 1 calc R U . . .
C24 C 0.8814(3) 0.4101(4) 0.9978(3) 0.0341(14) Uani 1 1 d . . . . .
H24 H 0.8960 0.3636 1.0274 0.041 Uiso 1 1 calc R U . . .
C25 C 0.8346(3) 0.3976(4) 0.9432(3) 0.0340(14) Uani 1 1 d . . . . .
H25 H 0.8167 0.3420 0.9349 0.041 Uiso 1 1 calc R U . . .
C26 C 0.8120(2) 0.4657(3) 0.8986(3) 0.0255(12) Uani 1 1 d . . . . .
C27 C 0.7638(3) 0.4560(4) 0.8421(3) 0.0299(13) Uani 1 1 d . . . . .
H27 H 0.7448 0.4014 0.8325 0.036 Uiso 1 1 calc R U . . .
C28 C 0.7435(2) 0.5244(3) 0.8004(3) 0.0281(13) Uani 1 1 d . . . . .
H28 H 0.7106 0.5181 0.7620 0.034 Uiso 1 1 calc R U . . .
C29 C 0.7729(2) 0.6046(3) 0.8161(2) 0.0195(11) Uani 1 1 d . . . . .
C30 C 0.7553(2) 0.6831(3) 0.7739(2) 0.0182(11) Uani 1 1 d . . . . .
C31 C 0.6634(3) 0.7997(4) 0.8501(3) 0.0344(14) Uani 1 1 d . . . . .
H31A H 0.6984 0.7649 0.8670 0.041 Uiso 1 1 calc R U . . .
H31B H 0.6483 0.7998 0.8828 0.041 Uiso 1 1 calc R U . . .
C32 C 0.6211(3) 0.7553(4) 0.7903(3) 0.0427(16) Uani 1 1 d . . . . .
H32A H 0.6353 0.7575 0.7568 0.051 Uiso 1 1 calc R U . . .
H32B H 0.5854 0.7881 0.7746 0.051 Uiso 1 1 calc R U . . .
C33 C 0.6101(3) 0.6595(5) 0.8017(3) 0.0491(18) Uani 1 1 d . . . . .
H33A H 0.5885 0.6313 0.7600 0.059 Uiso 1 1 calc R U . . .
H33B H 0.6465 0.6288 0.8221 0.059 Uiso 1 1 calc R U . . .
C34 C 0.5791(3) 0.6483(5) 0.8419(4) 0.057(2) Uani 1 1 d . . . . .
H34A H 0.5712 0.5860 0.8442 0.086 Uiso 1 1 calc R U . . .
H34B H 0.5438 0.6808 0.8232 0.086 Uiso 1 1 calc R U . . .
H34C H 0.6019 0.6705 0.8847 0.086 Uiso 1 1 calc R U . . .
C35 C 0.7266(3) 0.9543(4) 0.9120(3) 0.0338(14) Uani 1 1 d . . . . .
H35A H 0.7078 0.9542 0.9411 0.041 Uiso 1 1 calc R U . . .
H35B H 0.7598 0.9157 0.9305 0.041 Uiso 1 1 calc R U . . .
C36 C 0.7458(3) 1.0465(4) 0.9074(3) 0.0492(18) Uani 1 1 d . . . . .
H36A H 0.7133 1.0867 0.8939 0.059 Uiso 1 1 calc R U . . .
H36B H 0.7607 1.0482 0.8744 0.059 Uiso 1 1 calc R U . . .
C37 C 0.7917(3) 1.0786(4) 0.9712(4) 0.0529(19) Uani 1 1 d . . . . .
H37A H 0.7776 1.0747 1.0047 0.064 Uiso 1 1 calc R U . . .
H37B H 0.8250 1.0404 0.9838 0.064 Uiso 1 1 calc R U . . .
C38 C 0.8082(3) 1.1727(4) 0.9659(4) 0.057(2) Uani 1 1 d . . . . .
H38A H 0.8378 1.1913 1.0067 0.086 Uiso 1 1 calc R U . . .
H38B H 0.7755 1.2108 0.9549 0.086 Uiso 1 1 calc R U . . .
H38C H 0.8220 1.1766 0.9327 0.086 Uiso 1 1 calc R U . . .
C39 C 0.6161(3) 0.9722(5) 0.8083(4) 0.0537(19) Uani 1 1 d . . . . .
H39A H 0.6246 1.0325 0.7992 0.064 Uiso 1 1 calc R U . . .
H39B H 0.5906 0.9460 0.7672 0.064 Uiso 1 1 calc R U . . .
C40 C 0.5848(4) 0.9789(7) 0.8488(4) 0.079(3) Uani 1 1 d . . . . .
H40A H 0.6060 1.0169 0.8858 0.095 Uiso 1 1 calc R U . . .
H40B H 0.5821 0.9200 0.8652 0.095 Uiso 1 1 calc R U . . .
C41 C 0.5241(5) 1.0171(9) 0.8121(6) 0.127(4) Uani 1 1 d D U . . .
H41A H 0.5253 1.0680 0.7862 0.152 Uiso 1 1 calc R U . . .
H41B H 0.5095 1.0371 0.8430 0.152 Uiso 1 1 calc R U . . .
C42 C 0.4829(5) 0.9415(9) 0.7659(7) 0.165(6) Uani 1 1 d D . . . .
H42A H 0.4489 0.9689 0.7344 0.248 Uiso 1 1 calc R U . . .
H42B H 0.4728 0.9000 0.7916 0.248 Uiso 1 1 calc R U . . .
H42C H 0.5024 0.9104 0.7440 0.248 Uiso 1 1 calc R U . . .
C43 C 0.7928(3) 0.8411(4) 0.5493(3) 0.0372(15) Uani 1 1 d . . . . .
H43A H 0.8150 0.8263 0.5251 0.045 Uiso 1 1 calc R U . . .
H43B H 0.7633 0.7960 0.5398 0.045 Uiso 1 1 calc R U . . .
C44 C 0.7648(3) 0.9312(5) 0.5271(3) 0.0465(17) Uani 1 1 d . . . . .
H44A H 0.7488 0.9510 0.5568 0.056 Uiso 1 1 calc R U . . .
H44B H 0.7938 0.9741 0.5293 0.056 Uiso 1 1 calc R U . . .
C45 C 0.7197(3) 0.9307(5) 0.4615(4) 0.057(2) Uani 1 1 d . . . . .
H45A H 0.6904 0.8883 0.4591 0.069 Uiso 1 1 calc R U . . .
H45B H 0.7355 0.9112 0.4316 0.069 Uiso 1 1 calc R U . . .
C46 C 0.6933(4) 1.0205(5) 0.4415(4) 0.072(3) Uani 1 1 d . . . . .
H46A H 0.6653 1.0182 0.3972 0.107 Uiso 1 1 calc R U . . .
H46B H 0.7225 1.0631 0.4451 0.107 Uiso 1 1 calc R U . . .
H46C H 0.6753 1.0382 0.4691 0.107 Uiso 1 1 calc R U . . .
C47 C 0.8948(3) 0.9151(5) 0.6459(3) 0.0476(18) Uani 1 1 d . . . . .
H47A H 0.9259 0.8821 0.6427 0.057 Uiso 1 1 calc R U . . .
H47B H 0.8818 0.9590 0.6113 0.057 Uiso 1 1 calc R U . . .
C48 C 0.9175(3) 0.9631(5) 0.7089(3) 0.0468(17) Uani 1 1 d . . . . .
H48A H 0.9325 0.9200 0.7440 0.056 Uiso 1 1 calc R U . . .
H48B H 0.8865 0.9950 0.7133 0.056 Uiso 1 1 calc R U . . .
C49 C 0.9637(3) 1.0279(5) 0.7148(3) 0.0487(18) Uani 1 1 d . . . . .
H49A H 0.9973 0.9946 0.7187 0.058 Uiso 1 1 calc R U . . .
H49B H 0.9511 1.0629 0.6752 0.058 Uiso 1 1 calc R U . . .
C50 C 0.9800(3) 1.0898(5) 0.7709(4) 0.062(2) Uani 1 1 d . . . . .
H50A H 1.0115 1.1263 0.7734 0.093 Uiso 1 1 calc R U . . .
H50B H 0.9910 1.0558 0.8103 0.093 Uiso 1 1 calc R U . . .
H50C H 0.9479 1.1272 0.7654 0.093 Uiso 1 1 calc R U . . .
C51 C 0.8657(3) 0.7319(4) 0.6546(3) 0.0387(15) Uani 1 1 d . . . . .
H51A H 0.8842 0.7143 0.6269 0.046 Uiso 1 1 calc R U . . .
H51B H 0.8946 0.7331 0.6990 0.046 Uiso 1 1 calc R U . . .
C52 C 0.8214(3) 0.6638(4) 0.6491(4) 0.0498(18) Uani 1 1 d . . . . .
H52A H 0.8054 0.6787 0.6797 0.060 Uiso 1 1 calc R U . . .
H52B H 0.7907 0.6666 0.6058 0.060 Uiso 1 1 calc R U . . .
C53 C 0.8436(3) 0.5721(5) 0.6618(4) 0.058(2) Uani 1 1 d . . . . .
H53A H 0.8739 0.5688 0.7053 0.070 Uiso 1 1 calc R U . . .
H53B H 0.8599 0.5571 0.6314 0.070 Uiso 1 1 calc R U . . .
C54 C 0.7986(4) 0.5053(5) 0.6555(4) 0.067(2) Uani 1 1 d . . . . .
H54A H 0.8154 0.4468 0.6654 0.100 Uiso 1 1 calc R U . . .
H54B H 0.7693 0.5060 0.6119 0.100 Uiso 1 1 calc R U . . .
H54C H 0.7821 0.5200 0.6852 0.100 Uiso 1 1 calc R U . . .
O9 O 1.00736(18) 0.4061(3) 0.5872(2) 0.0482(12) Uani 1 1 d . . . . .
H9 H 1.0125 0.3524 0.5977 0.058 Uiso 1 1 d R U . . .
C55 C 0.9522(3) 0.4313(5) 0.5800(4) 0.055(2) Uani 1 1 d . . . . .
H55A H 0.9248 0.4146 0.5368 0.066 Uiso 1 1 calc R U . . .
H55B H 0.9511 0.4958 0.5832 0.066 Uiso 1 1 calc R U . . .
C56 C 0.9337(4) 0.3920(6) 0.6273(4) 0.069(2) Uani 1 1 d . . . . .
H56A H 0.8961 0.4134 0.6191 0.104 Uiso 1 1 calc R U . . .
H56B H 0.9600 0.4088 0.6704 0.104 Uiso 1 1 calc R U . . .
H56C H 0.9329 0.3281 0.6235 0.104 Uiso 1 1 calc R U . . .
O10 O 0.3227(2) 0.8008(3) 0.4480(2) 0.0542(14) Uani 1 1 d . . . . .
H10 H 0.2877 0.7958 0.4292 0.065 Uiso 1 1 d R U . . .
C57 C 0.3483(4) 0.7182(5) 0.4539(4) 0.073(3) Uani 1 1 d . . . . .
H57A H 0.3890 0.7273 0.4675 0.088 Uiso 1 1 calc R U . . .
H57B H 0.3335 0.6904 0.4113 0.088 Uiso 1 1 calc R U . . .
C58 C 0.3408(5) 0.6578(6) 0.4978(5) 0.107(4) Uani 1 1 d . . . . .
H58A H 0.3586 0.6018 0.4967 0.161 Uiso 1 1 calc R U . . .
H58B H 0.3007 0.6487 0.4855 0.161 Uiso 1 1 calc R U . . .
H58C H 0.3581 0.6821 0.5409 0.161 Uiso 1 1 calc R U . . .
O11 O 0.6303(2) 0.5492(3) 0.6661(2) 0.0696(17) Uani 1 1 d . . . . .
H11 H 0.6049 0.5874 0.6512 0.083 Uiso 1 1 d R U . . .
C59 C 0.6235(4) 0.4828(5) 0.6234(4) 0.070(2) Uani 1 1 d . . . . .
H59A H 0.6492 0.4343 0.6458 0.084 Uiso 1 1 calc R U . . .
H59B H 0.6346 0.5046 0.5900 0.084 Uiso 1 1 calc R U . . .
C60 C 0.5639(5) 0.4468(7) 0.5914(6) 0.131(4) Uani 1 1 d . U . . .
H60A H 0.5632 0.3964 0.5649 0.197 Uiso 1 1 calc R U . . .
H60B H 0.5387 0.4924 0.5648 0.197 Uiso 1 1 calc R U . . .
H60C H 0.5516 0.4285 0.6241 0.197 Uiso 1 1 calc R U . . .

loop_
_atom_site_aniso_label
_atom_site_aniso_U_11
_atom_site_aniso_U_22
_atom_site_aniso_U_33
_atom_site_aniso_U_23
_atom_site_aniso_U_13
_atom_site_aniso_U_12
Nd1 0.01959(14) 0.01329(13) 0.01291(13) 0.00050(10) 0.00684(10) -0.00131(11)
Cd1 0.0222(2) 0.0189(2) 0.01733(19) -0.00169(15) 0.00659(15) -0.00302(16)
Cd2 0.0250(2) 0.01478(19) 0.0230(2) 0.00167(15) 0.00275(16) -0.00030(16)
Cd3 0.0231(2) 0.01418(18) 0.01773(18) 0.00225(14) 0.00558(15) -0.00038(15)
I1 0.0314(2) 0.0303(2) 0.0475(2) 0.00899(18) 0.02206(19) 0.00138(17)
I2 0.0481(3) 0.0382(2) 0.0241(2) -0.00541(17) 0.01755(18) 0.00710(19)
I3 0.0267(3) 0.0322(7) 0.0482(10) -0.0164(7) 0.0047(4) 0.0026(3)
I3A 0.0319(14) 0.037(3) 0.077(7) -0.027(4) 0.014(2) -0.0049(15)
I4 0.0469(3) 0.0529(3) 0.0350(2) 0.0087(2) 0.0172(2) -0.0096(2)
I5 0.0407(2) 0.0292(2) 0.02413(19) -0.00430(16) 0.01478(17) -0.00176(17)
I6 0.0344(2) 0.0241(2) 0.0438(2) 0.00289(17) 0.02182(18) 0.00476(17)
P1 0.0377(9) 0.0339(9) 0.0266(8) 0.0018(7) 0.0202(7) 0.0076(7)
P2 0.0324(9) 0.0455(10) 0.0268(8) -0.0041(7) 0.0189(7) 0.0012(7)
N1 0.019(2) 0.026(2) 0.013(2) -0.0006(18) 0.0052(17) -0.0008(19)
N2 0.024(2) 0.017(2) 0.020(2) 0.0046(18) 0.0020(19) 0.0008(19)
N3 0.014(2) 0.019(2) 0.024(2) -0.0002(18) 0.0041(18) -0.0014(18)
N4 0.022(2) 0.015(2) 0.021(2) 0.0042(18) 0.0012(18) -0.0043(19)
N5 0.026(2) 0.015(2) 0.022(2) 0.0017(18) 0.0133(19) -0.0006(19)
N6 0.031(3) 0.012(2) 0.019(2) 0.0015(17) 0.011(2) -0.0023(19)
O1 0.024(2) 0.0172(19) 0.0197(19) 0.0004(15) 0.0033(15) -0.0021(16)
O2 0.026(2) 0.0176(19) 0.0165(18) 0.0032(14) -0.0032(15) -0.0012(16)
O3 0.023(2) 0.0127(18) 0.0211(19) 0.0011(14) 0.0036(15) -0.0015(15)
O4 0.031(2) 0.0105(18) 0.027(2) 0.0020(15) 0.0007(17) -0.0060(16)
O5 0.031(2) 0.0144(18) 0.0198(19) 0.0011(15) 0.0025(16) -0.0052(16)
O6 0.025(2) 0.0149(18) 0.0153(17) 0.0044(14) 0.0045(15) -0.0006(15)
O7 0.043(3) 0.040(2) 0.035(2) -0.0078(19) 0.030(2) -0.008(2)
O8 0.041(3) 0.042(2) 0.037(2) -0.0091(19) 0.029(2) -0.006(2)
C1 0.020(3) 0.033(3) 0.018(3) 0.003(2) 0.008(2) 0.001(2)
C2 0.029(3) 0.034(3) 0.020(3) -0.001(2) 0.005(2) -0.008(3)
C3 0.033(4) 0.045(4) 0.028(3) -0.004(3) 0.005(3) -0.014(3)
C4 0.025(3) 0.058(4) 0.021(3) 0.002(3) 0.004(2) -0.001(3)
C5 0.022(3) 0.050(4) 0.017(3) 0.007(3) 0.004(2) 0.004(3)
C6 0.023(3) 0.037(3) 0.016(3) 0.000(2) 0.010(2) 0.001(3)
C7 0.026(3) 0.029(3) 0.023(3) 0.007(2) 0.011(2) 0.008(3)
C8 0.020(3) 0.022(3) 0.024(3) 0.003(2) 0.008(2) 0.000(2)
C9 0.023(3) 0.022(3) 0.016(3) 0.002(2) 0.008(2) 0.000(2)
C10 0.020(3) 0.020(3) 0.019(3) 0.004(2) 0.010(2) 0.005(2)
C11 0.019(3) 0.014(3) 0.027(3) -0.004(2) 0.006(2) -0.004(2)
C12 0.029(3) 0.020(3) 0.031(3) 0.001(2) 0.004(2) -0.003(2)
C13 0.037(4) 0.018(3) 0.048(4) 0.005(3) 0.018(3) -0.003(3)
C14 0.033(4) 0.020(3) 0.050(4) -0.007(3) 0.015(3) -0.011(3)
C15 0.033(3) 0.024(3) 0.039(4) -0.007(3) 0.005(3) -0.005(3)
C16 0.022(3) 0.021(3) 0.031(3) -0.002(2) 0.009(2) -0.005(2)
C17 0.028(3) 0.029(3) 0.024(3) -0.005(2) -0.002(2) -0.005(3)
C18 0.031(3) 0.026(3) 0.019(3) 0.002(2) 0.002(2) 0.001(3)
C19 0.025(3) 0.018(3) 0.016(3) -0.002(2) 0.007(2) -0.002(2)
C20 0.023(3) 0.022(3) 0.013(2) -0.001(2) 0.005(2) 0.000(2)
C21 0.031(3) 0.016(3) 0.023(3) 0.000(2) 0.016(2) 0.000(2)
C22 0.032(3) 0.017(3) 0.025(3) 0.002(2) 0.011(2) 0.001(2)
C23 0.029(3) 0.027(3) 0.029(3) 0.004(2) 0.009(3) 0.003(3)
C24 0.041(4) 0.024(3) 0.038(4) 0.018(3) 0.017(3) 0.007(3)
C25 0.041(4) 0.018(3) 0.043(4) 0.008(3) 0.017(3) 0.000(3)
C26 0.032(3) 0.017(3) 0.028(3) 0.002(2) 0.013(3) 0.002(2)
C27 0.041(4) 0.016(3) 0.029(3) -0.002(2) 0.011(3) -0.005(3)
C28 0.034(3) 0.016(3) 0.028(3) -0.002(2) 0.006(3) -0.007(2)
C29 0.027(3) 0.013(3) 0.019(3) 0.002(2) 0.010(2) 0.002(2)
C30 0.024(3) 0.018(3) 0.013(2) -0.005(2) 0.008(2) -0.001(2)
C31 0.043(4) 0.040(4) 0.026(3) 0.002(3) 0.020(3) 0.003(3)
C32 0.044(4) 0.053(4) 0.036(4) -0.005(3) 0.022(3) -0.008(3)
C33 0.052(4) 0.051(4) 0.050(4) -0.014(3) 0.027(4) -0.018(4)
C34 0.067(5) 0.062(5) 0.053(5) -0.012(4) 0.036(4) -0.029(4)
C35 0.044(4) 0.029(3) 0.032(3) 0.001(3) 0.020(3) 0.001(3)
C36 0.073(5) 0.043(4) 0.042(4) -0.004(3) 0.034(4) -0.018(4)
C37 0.050(5) 0.038(4) 0.071(5) -0.019(4) 0.026(4) -0.012(3)
C38 0.070(5) 0.034(4) 0.076(6) -0.012(4) 0.038(5) -0.011(4)
C39 0.055(5) 0.056(5) 0.058(5) 0.008(4) 0.031(4) 0.020(4)
C40 0.065(6) 0.114(8) 0.062(5) -0.002(5) 0.029(5) 0.036(6)
C41 0.109(7) 0.149(8) 0.125(8) -0.003(7) 0.053(6) 0.039(7)
C42 0.087(10) 0.169(15) 0.197(17) 0.016(13) 0.018(10) 0.022(10)
C43 0.036(4) 0.053(4) 0.026(3) 0.001(3) 0.017(3) 0.002(3)
C44 0.054(5) 0.057(5) 0.037(4) 0.007(3) 0.027(3) 0.007(4)
C45 0.049(5) 0.073(6) 0.051(5) 0.020(4) 0.022(4) 0.006(4)
C46 0.070(6) 0.078(6) 0.087(6) 0.042(5) 0.053(5) 0.033(5)
C47 0.049(4) 0.068(5) 0.037(4) -0.006(3) 0.028(3) -0.014(4)
C48 0.048(4) 0.060(5) 0.038(4) -0.002(3) 0.023(3) -0.007(4)
C49 0.041(4) 0.059(5) 0.051(4) 0.003(4) 0.024(3) -0.008(4)
C50 0.055(5) 0.066(5) 0.071(6) -0.005(4) 0.033(4) -0.004(4)
C51 0.032(3) 0.057(4) 0.025(3) 0.001(3) 0.010(3) 0.012(3)
C52 0.050(5) 0.048(4) 0.052(4) 0.002(3) 0.023(4) 0.014(4)
C53 0.067(5) 0.055(5) 0.054(5) 0.022(4) 0.026(4) 0.025(4)
C54 0.090(7) 0.048(5) 0.054(5) 0.009(4) 0.023(5) 0.015(5)
O9 0.033(3) 0.031(2) 0.068(3) -0.007(2) 0.008(2) 0.002(2)
C55 0.044(4) 0.054(5) 0.059(5) -0.008(4) 0.014(4) 0.016(4)
C56 0.064(6) 0.068(6) 0.084(6) -0.004(5) 0.039(5) -0.002(5)
O10 0.047(3) 0.035(3) 0.056(3) 0.016(2) -0.003(2) -0.008(2)
C57 0.082(7) 0.041(5) 0.088(7) 0.024(4) 0.029(5) 0.009(4)
C58 0.142(11) 0.061(6) 0.127(10) 0.052(6) 0.065(8) 0.014(6)
O11 0.080(4) 0.029(3) 0.053(3) 0.000(2) -0.019(3) -0.008(3)
C59 0.078(6) 0.051(5) 0.069(6) -0.002(4) 0.018(5) 0.014(5)
C60 0.098(7) 0.088(6) 0.170(9) -0.056(6) 0.019(6) -0.021(6)

loop_
_atom_type_symbol
_atom_type_description
_atom_type_scat_dispersion_real
_atom_type_scat_dispersion_imag
_atom_type_scat_source
C C 0.0033 0.0016 'International Tables Vol C Tables 4.2.6.8 and 6.1.1.4'
H H 0.0000 0.0000 'International Tables Vol C Tables 4.2.6.8 and 6.1.1.4'
N N 0.0061 0.0033 'International Tables Vol C Tables 4.2.6.8 and 6.1.1.4'
O O 0.0106 0.0060 'International Tables Vol C Tables 4.2.6.8 and 6.1.1.4'
P P 0.1023 0.0942 'International Tables Vol C Tables 4.2.6.8 and 6.1.1.4'
Cd Cd -0.8075 1.2024 'International Tables Vol C Tables 4.2.6.8 and 6.1.1.4'
I I -0.4742 1.8119 'International Tables Vol C Tables 4.2.6.8 and 6.1.1.4'
Nd Nd -0.1943 3.0179 'International Tables Vol C Tables 4.2.6.8 and 6.1.1.4'

loop_
_geom_angle_atom_site_label_1
_geom_angle_atom_site_label_2
_geom_angle_atom_site_label_3
_geom_angle
O8 Nd1 O7 179.00(14)
O8 Nd1 O2 87.06(14)
O7 Nd1 O2 93.82(14)
O8 Nd1 O5 95.21(14)
O7 Nd1 O5 83.93(14)
O2 Nd1 O5 176.94(11)
O8 Nd1 O1 88.11(13)
O7 Nd1 O1 91.88(13)
O2 Nd1 O1 61.57(11)
O5 Nd1 O1 120.46(11)
O8 Nd1 O3 95.11(13)
O7 Nd1 O3 85.76(13)
O2 Nd1 O3 59.80(11)
O5 Nd1 O3 117.86(11)
O1 Nd1 O3 120.99(11)
O8 Nd1 O4 82.02(14)
O7 Nd1 O4 97.97(14)
O2 Nd1 O4 118.51(11)
O5 Nd1 O4 59.95(11)
O1 Nd1 O4 170.09(12)
O3 Nd1 O4 61.26(11)
O8 Nd1 O6 91.38(13)
O7 Nd1 O6 87.75(13)
O2 Nd1 O6 121.34(11)
O5 Nd1 O6 60.73(11)
O1 Nd1 O6 59.77(11)
O3 Nd1 O6 173.48(11)
O4 Nd1 O6 119.27(11)
O1 Cd1 O6 65.60(12)
O1 Cd1 N1 69.69(13)
O6 Cd1 N1 135.29(13)
O1 Cd1 I2 120.17(9)
O6 Cd1 I2 99.73(8)
N1 Cd1 I2 102.60(10)
O1 Cd1 I1 122.72(9)
O6 Cd1 I1 103.34(8)
N1 Cd1 I1 100.15(10)
I2 Cd1 I1 117.071(18)
O3 Cd2 O2 65.11(12)
O3 Cd2 N3 70.13(13)
O2 Cd2 N3 135.03(13)
O3 Cd2 I3 116.74(15)
O2 Cd2 I3 99.88(10)
N3 Cd2 I3 103.62(11)
O3 Cd2 I4 121.10(9)
O2 Cd2 I4 99.15(9)
N3 Cd2 I4 100.04(10)
I3 Cd2 I4 121.92(11)
O3 Cd2 I3A 103.1(5)
O2 Cd2 I3A 96.42(15)
N3 Cd2 I3A 97.4(3)
I4 Cd2 I3A 135.7(5)
O5 Cd3 O4 65.88(12)
O5 Cd3 N5 69.59(13)
O4 Cd3 N5 135.42(14)
O5 Cd3 I5 121.48(9)
O4 Cd3 I5 96.44(9)
N5 Cd3 I5 108.24(10)
O5 Cd3 I6 118.37(10)
O4 Cd3 I6 102.16(10)
N5 Cd3 I6 96.94(10)
I5 Cd3 I6 119.848(18)
O7 P1 C35 111.8(3)
O7 P1 C39 108.8(3)
C35 P1 C39 109.4(3)
O7 P1 C31 111.9(3)
C35 P1 C31 107.6(3)
C39 P1 C31 107.3(3)
O8 P2 C51 111.2(3)
O8 P2 C43 109.7(3)
C51 P2 C43 109.0(3)
O8 P2 C47 110.8(3)
C51 P2 C47 108.9(3)
C43 P2 C47 107.2(3)
C9 N1 C1 119.0(4)
C9 N1 Cd1 115.4(3)
C1 N1 Cd1 125.5(3)
C10 N2 O2 118.2(4)
C10 N2 H2 120.9
O2 N2 H2 120.9
C19 N3 C11 118.6(4)
C19 N3 Cd2 115.8(3)
C11 N3 Cd2 125.6(3)
C20 N4 O4 118.0(4)
C20 N4 H4 121.0
O4 N4 H4 121.0
C29 N5 C21 119.3(4)
C29 N5 Cd3 116.7(3)
C21 N5 Cd3 123.6(3)
C30 N6 O6 117.0(4)
C30 N6 H6 121.5
O6 N6 H6 121.5
C10 O1 Cd1 119.1(3)
C10 O1 Nd1 121.5(3)
Cd1 O1 Nd1 119.05(14)
N2 O2 Cd2 122.5(3)
N2 O2 Nd1 120.1(3)
Cd2 O2 Nd1 117.42(13)
C20 O3 Cd2 116.1(3)
C20 O3 Nd1 122.1(3)
Cd2 O3 Nd1 117.35(14)
N4 O4 Cd3 119.4(3)
N4 O4 Nd1 119.7(3)
Cd3 O4 Nd1 116.06(14)
C30 O5 Cd3 118.5(3)
C30 O5 Nd1 123.7(3)
Cd3 O5 Nd1 117.55(14)
N6 O6 Cd1 124.8(3)
N6 O6 Nd1 119.8(3)
Cd1 O6 Nd1 115.40(13)
P1 O7 Nd1 165.1(3)
P2 O8 Nd1 173.8(3)
N1 C1 C6 120.7(5)
N1 C1 C2 119.7(5)
C6 C1 C2 119.6(5)
C3 C2 C1 119.3(6)
C3 C2 H2A 120.4
C1 C2 H2A 120.4
C2 C3 C4 121.1(6)
C2 C3 H3 119.4
C4 C3 H3 119.4
C5 C4 C3 120.6(5)
C5 C4 H4A 119.7
C3 C4 H4A 119.7
C4 C5 C6 119.7(5)
C4 C5 H5 120.1
C6 C5 H5 120.1
C1 C6 C7 118.7(5)
C1 C6 C5 119.6(5)
C7 C6 C5 121.6(5)
C8 C7 C6 120.4(5)
C8 C7 H7 119.8
C6 C7 H7 119.8
C7 C8 C9 117.9(5)
C7 C8 H8 121.0
C9 C8 H8 121.0
N1 C9 C8 123.3(5)
N1 C9 C10 114.7(4)
C8 C9 C10 122.0(5)
O1 C10 N2 118.5(5)
O1 C10 C9 120.9(5)
N2 C10 C9 120.6(4)
N3 C11 C12 119.6(5)
N3 C11 C16 120.8(5)
C12 C11 C16 119.6(5)
C13 C12 C11 120.2(5)
C13 C12 H12 119.9
C11 C12 H12 119.9
C12 C13 C14 120.4(6)
C12 C13 H13 119.8
C14 C13 H13 119.8
C15 C14 C13 120.9(5)
C15 C14 H14 119.6
C13 C14 H14 119.6
C14 C15 C16 120.5(6)
C14 C15 H15 119.7
C16 C15 H15 119.7
C17 C16 C15 123.7(5)
C17 C16 C11 117.9(5)
C15 C16 C11 118.4(5)
C18 C17 C16 120.5(5)
C18 C17 H17 119.7
C16 C17 H17 119.7
C17 C18 C19 118.3(5)
C17 C18 H18 120.8
C19 C18 H18 120.8
N3 C19 C18 123.9(5)
N3 C19 C20 114.1(4)
C18 C19 C20 122.1(5)
O3 C20 N4 118.9(5)
O3 C20 C19 120.5(4)
N4 C20 C19 120.5(5)
N5 C21 C22 120.4(5)
N5 C21 C26 120.7(5)
C22 C21 C26 119.0(5)
C23 C22 C21 120.4(5)
C23 C22 H22 119.8
C21 C22 H22 119.8
C22 C23 C24 120.8(5)
C22 C23 H23 119.6
C24 C23 H23 119.6
C25 C24 C23 119.8(5)
C25 C24 H24 120.1
C23 C24 H24 120.1
C24 C25 C26 121.1(5)
C24 C25 H25 119.4
C26 C25 H25 119.4
C27 C26 C25 123.1(5)
C27 C26 C21 117.9(5)
C25 C26 C21 118.9(5)
C28 C27 C26 120.8(5)
C28 C27 H27 119.6
C26 C27 H27 119.6
C27 C28 C29 118.1(5)
C27 C28 H28 121.0
C29 C28 H28 121.0
N5 C29 C28 123.2(5)
N5 C29 C30 113.9(4)
C28 C29 C30 122.8(5)
O5 C30 N6 118.7(5)
O5 C30 C29 120.1(4)
N6 C30 C29 121.2(4)
C32 C31 P1 113.7(4)
C32 C31 H31A 108.8
P1 C31 H31A 108.8
C32 C31 H31B 108.8
P1 C31 H31B 108.8
H31A C31 H31B 107.7
C31 C32 C33 112.7(6)
C31 C32 H32A 109.1
C33 C32 H32A 109.1
C31 C32 H32B 109.1
C33 C32 H32B 109.1
H32A C32 H32B 107.8
C34 C33 C32 114.3(6)
C34 C33 H33A 108.7
C32 C33 H33A 108.7
C34 C33 H33B 108.7
C32 C33 H33B 108.7
H33A C33 H33B 107.6
C33 C34 H34A 109.5
C33 C34 H34B 109.5
H34A C34 H34B 109.5
C33 C34 H34C 109.5
H34A C34 H34C 109.5
H34B C34 H34C 109.5
C36 C35 P1 112.8(4)
C36 C35 H35A 109.0
P1 C35 H35A 109.0
C36 C35 H35B 109.0
P1 C35 H35B 109.0
H35A C35 H35B 107.8
C35 C36 C37 112.1(6)
C35 C36 H36A 109.2
C37 C36 H36A 109.2
C35 C36 H36B 109.2
C37 C36 H36B 109.2
H36A C36 H36B 107.9
C38 C37 C36 110.9(6)
C38 C37 H37A 109.5
C36 C37 H37A 109.5
C38 C37 H37B 109.5
C36 C37 H37B 109.5
H37A C37 H37B 108.0
C37 C38 H38A 109.5
C37 C38 H38B 109.5
H38A C38 H38B 109.5
C37 C38 H38C 109.5
H38A C38 H38C 109.5
H38B C38 H38C 109.5
C40 C39 P1 118.8(6)
C40 C39 H39A 107.6
P1 C39 H39A 107.6
C40 C39 H39B 107.6
P1 C39 H39B 107.6
H39A C39 H39B 107.1
C39 C40 C41 112.9(8)
C39 C40 H40A 109.0
C41 C40 H40A 109.0
C39 C40 H40B 109.0
C41 C40 H40B 109.0
H40A C40 H40B 107.8
C40 C41 C42 109.6(10)
C40 C41 H41A 109.8
C42 C41 H41A 109.8
C40 C41 H41B 109.8
C42 C41 H41B 109.8
H41A C41 H41B 108.2
C41 C42 H42A 109.5
C41 C42 H42B 109.5
H42A C42 H42B 109.5
C41 C42 H42C 109.5
H42A C42 H42C 109.5
H42B C42 H42C 109.5
C44 C43 P2 112.1(4)
C44 C43 H43A 109.2
P2 C43 H43A 109.2
C44 C43 H43B 109.2
P2 C43 H43B 109.2
H43A C43 H43B 107.9
C45 C44 C43 113.5(6)
C45 C44 H44A 108.9
C43 C44 H44A 108.9
C45 C44 H44B 108.9
C43 C44 H44B 108.9
H44A C44 H44B 107.7
C44 C45 C46 111.9(7)
C44 C45 H45A 109.2
C46 C45 H45A 109.2
C44 C45 H45B 109.2
C46 C45 H45B 109.2
H45A C45 H45B 107.9
C45 C46 H46A 109.5
C45 C46 H46B 109.5
H46A C46 H46B 109.5
C45 C46 H46C 109.5
H46A C46 H46C 109.5
H46B C46 H46C 109.5
C48 C47 P2 115.8(4)
C48 C47 H47A 108.3
P2 C47 H47A 108.3
C48 C47 H47B 108.3
P2 C47 H47B 108.3
H47A C47 H47B 107.4
C47 C48 C49 112.2(5)
C47 C48 H48A 109.2
C49 C48 H48A 109.2
C47 C48 H48B 109.2
C49 C48 H48B 109.2
H48A C48 H48B 107.9
C50 C49 C48 114.1(6)
C50 C49 H49A 108.7
C48 C49 H49A 108.7
C50 C49 H49B 108.7
C48 C49 H49B 108.7
H49A C49 H49B 107.6
C49 C50 H50A 109.5
C49 C50 H50B 109.5
H50A C50 H50B 109.5
C49 C50 H50C 109.5
H50A C50 H50C 109.5
H50B C50 H50C 109.5
C52 C51 P2 113.2(4)
C52 C51 H51A 108.9
P2 C51 H51A 108.9
C52 C51 H51B 108.9
P2 C51 H51B 108.9
H51A C51 H51B 107.8
C53 C52 C51 113.7(6)
C53 C52 H52A 108.8
C51 C52 H52A 108.8
C53 C52 H52B 108.8
C51 C52 H52B 108.8
H52A C52 H52B 107.7
C52 C53 C54 112.7(6)
C52 C53 H53A 109.0
C54 C53 H53A 109.0
C52 C53 H53B 109.0
C54 C53 H53B 109.0
H53A C53 H53B 107.8
C53 C54 H54A 109.5
C53 C54 H54B 109.5
H54A C54 H54B 109.5
C53 C54 H54C 109.5
H54A C54 H54C 109.5
H54B C54 H54C 109.5
C55 O9 H9 108.9
O9 C55 C56 115.3(6)
O9 C55 H55A 108.4
C56 C55 H55A 108.4
O9 C55 H55B 108.4
C56 C55 H55B 108.4
H55A C55 H55B 107.5
C55 C56 H56A 109.5
C55 C56 H56B 109.5
H56A C56 H56B 109.5
C55 C56 H56C 109.5
H56A C56 H56C 109.5
H56B C56 H56C 109.5
C57 O10 H10 110.1
O10 C57 C58 116.0(8)
O10 C57 H57A 108.3
C58 C57 H57A 108.3
O10 C57 H57B 108.3
C58 C57 H57B 108.3
H57A C57 H57B 107.4
C57 C58 H58A 109.5
C57 C58 H58B 109.5
H58A C58 H58B 109.5
C57 C58 H58C 109.5
H58A C58 H58C 109.5
H58B C58 H58C 109.5
C59 O11 H11 111.9
O11 C59 C60 114.3(8)
O11 C59 H59A 108.7
C60 C59 H59A 108.7
O11 C59 H59B 108.7
C60 C59 H59B 108.7
H59A C59 H59B 107.6
C59 C60 H60A 109.5
C59 C60 H60B 109.5
H60A C60 H60B 109.5
C59 C60 H60C 109.5
H60A C60 H60C 109.5
H60B C60 H60C 109.5

loop_
_geom_bond_atom_site_label_1
_geom_bond_atom_site_label_2
_geom_bond_distance
Nd1 O8 2.290(4)
Nd1 O7 2.312(4)
Nd1 O2 2.483(3)
Nd1 O5 2.488(3)
Nd1 O1 2.508(3)
Nd1 O3 2.508(3)
Nd1 O4 2.511(4)
Nd1 O6 2.526(3)
Cd1 O1 2.276(3)
Cd1 O6 2.353(3)
Cd1 N1 2.437(4)
Cd1 I2 2.7249(5)
Cd1 I1 2.7498(5)
Cd2 O3 2.300(3)
Cd2 O2 2.324(3)
Cd2 N3 2.404(4)
Cd2 I3 2.7158(12)
Cd2 I4 2.7436(6)
Cd2 I3A 2.807(8)
Cd3 O5 2.289(4)
Cd3 O4 2.304(3)
Cd3 N5 2.390(4)
Cd3 I5 2.7327(5)
Cd3 I6 2.7572(5)
P1 O7 1.511(4)
P1 C35 1.772(6)
P1 C39 1.784(7)
P1 C31 1.820(6)
P2 O8 1.509(4)
P2 C51 1.784(6)
P2 C43 1.793(6)
P2 C47 1.817(7)
N1 C9 1.325(7)
N1 C1 1.377(6)
N2 C10 1.303(6)
N2 O2 1.351(5)
N2 H2 0.8800
N3 C19 1.327(6)
N3 C11 1.375(6)
N4 C20 1.300(6)
N4 O4 1.354(5)
N4 H4 0.8800
N5 C29 1.322(6)
N5 C21 1.373(6)
N6 C30 1.307(6)
N6 O6 1.356(5)
N6 H6 0.8800
O1 C10 1.285(6)
O3 C20 1.284(6)
O5 C30 1.274(6)
C1 C6 1.405(8)
C1 C2 1.416(8)
C2 C3 1.373(8)
C2 H2A 0.9500
C3 C4 1.408(9)
C3 H3 0.9500
C4 C5 1.358(9)
C4 H4A 0.9500
C5 C6 1.425(7)
C5 H5 0.9500
C6 C7 1.409(8)
C7 C8 1.357(7)
C7 H7 0.9500
C8 C9 1.421(7)
C8 H8 0.9500
C9 C10 1.479(7)
C11 C12 1.410(7)
C11 C16 1.425(7)
C12 C13 1.372(8)
C12 H12 0.9500
C13 C14 1.397(8)
C13 H13 0.9500
C14 C15 1.367(8)
C14 H14 0.9500
C15 C16 1.416(8)
C15 H15 0.9500
C16 C17 1.406(8)
C17 C18 1.362(8)
C17 H17 0.9500
C18 C19 1.400(7)
C18 H18 0.9500
C19 C20 1.486(7)
C21 C22 1.409(7)
C21 C26 1.431(7)
C22 C23 1.365(7)
C22 H22 0.9500
C23 C24 1.422(8)
C23 H23 0.9500
C24 C25 1.358(8)
C24 H24 0.9500
C25 C26 1.409(8)
C25 H25 0.9500
C26 C27 1.395(8)
C27 C28 1.370(8)
C27 H27 0.9500
C28 C29 1.413(7)
C28 H28 0.9500
C29 C30 1.493(7)
C31 C32 1.524(8)
C31 H31A 0.9900
C31 H31B 0.9900
C32 C33 1.536(9)
C32 H32A 0.9900
C32 H32B 0.9900
C33 C34 1.480(9)
C33 H33A 0.9900
C33 H33B 0.9900
C34 H34A 0.9800
C34 H34B 0.9800
C34 H34C 0.9800
C35 C36 1.516(8)
C35 H35A 0.9900
C35 H35B 0.9900
C36 C37 1.544(10)
C36 H36A 0.9900
C36 H36B 0.9900
C37 C38 1.522(9)
C37 H37A 0.9900
C37 H37B 0.9900
C38 H38A 0.9800
C38 H38B 0.9800
C38 H38C 0.9800
C39 C40 1.487(10)
C39 H39A 0.9900
C39 H39B 0.9900
C40 C41 1.571(13)
C40 H40A 0.9900
C40 H40B 0.9900
C41 C42 1.637(13)
C41 H41A 0.9900
C41 H41B 0.9900
C42 H42A 0.9800
C42 H42B 0.9800
C42 H42C 0.9800
C43 C44 1.544(9)
C43 H43A 0.9900
C43 H43B 0.9900
C44 C45 1.484(9)
C44 H44A 0.9900
C44 H44B 0.9900
C45 C46 1.520(10)
C45 H45A 0.9900
C45 H45B 0.9900
C46 H46A 0.9800
C46 H46B 0.9800
C46 H46C 0.9800
C47 C48 1.513(9)
C47 H47A 0.9900
C47 H47B 0.9900
C48 C49 1.528(9)
C48 H48A 0.9900
C48 H48B 0.9900
C49 C50 1.517(10)
C49 H49A 0.9900
C49 H49B 0.9900
C50 H50A 0.9800
C50 H50B 0.9800
C50 H50C 0.9800
C51 C52 1.527(10)
C51 H51A 0.9900
C51 H51B 0.9900
C52 C53 1.498(9)
C52 H52A 0.9900
C52 H52B 0.9900
C53 C54 1.521(11)
C53 H53A 0.9900
C53 H53B 0.9900
C54 H54A 0.9800
C54 H54B 0.9800
C54 H54C 0.9800
O9 C55 1.441(8)
O9 H9 0.8499
C55 C56 1.496(11)
C55 H55A 0.9900
C55 H55B 0.9900
C56 H56A 0.9800
C56 H56B 0.9800
C56 H56C 0.9800
O10 C57 1.411(9)
O10 H10 0.8400
C57 C58 1.445(11)
C57 H57A 0.9900
C57 H57B 0.9900
C58 H58A 0.9800
C58 H58B 0.9800
C58 H58C 0.9800
O11 C59 1.375(9)
O11 H11 0.8449
C59 C60 1.527(13)
C59 H59A 0.9900
C59 H59B 0.9900
C60 H60A 0.9800
C60 H60B 0.9800
C60 H60C 0.9800

loop_
_geom_hbond_atom_site_label_D
_geom_hbond_atom_site_label_H
_geom_hbond_atom_site_label_A
_geom_hbond_distance_DH
_geom_hbond_distance_HA
_geom_hbond_distance_DA
_geom_hbond_angle_DHA
_geom_hbond_site_symmetry_A
N2 H2 O10 0.88 1.96 2.817(6) 163.6 3_676
N4 H4 O9 0.88 1.98 2.791(6) 152.3 2_756
N6 H6 O11 0.88 1.95 2.807(6) 165.7 .
O9 H9 I6 0.85 2.71 3.556(4) 173.8 2_746
O10 H10 I4 0.84 2.67 3.506(5) 170.6 3_676
O11 H11 I1 0.84 2.71 3.553(5) 174.5 .

loop_
_geom_torsion_atom_site_label_1
_geom_torsion_atom_site_label_2
_geom_torsion_atom_site_label_3
_geom_torsion_atom_site_label_4
_geom_torsion
C10 N2 O2 Cd2 -177.0(3)
C10 N2 O2 Nd1 3.7(6)
C20 N4 O4 Cd3 -152.0(4)
C20 N4 O4 Nd1 2.5(6)
C30 N6 O6 Cd1 179.0(3)
C30 N6 O6 Nd1 -2.3(5)
C35 P1 O7 Nd1 77.0(10)
C39 P1 O7 Nd1 -162.1(10)
C31 P1 O7 Nd1 -43.8(11)
C9 N1 C1 C6 -0.4(7)
Cd1 N1 C1 C6 176.4(3)
C9 N1 C1 C2 179.6(5)
Cd1 N1 C1 C2 -3.5(7)
N1 C1 C2 C3 177.3(5)
C6 C1 C2 C3 -2.6(8)
C1 C2 C3 C4 0.7(9)
C2 C3 C4 C5 1.0(9)
C3 C4 C5 C6 -0.8(9)
N1 C1 C6 C7 1.0(7)
C2 C1 C6 C7 -179.0(5)
N1 C1 C6 C5 -177.1(5)
C2 C1 C6 C5 2.8(8)
C4 C5 C6 C1 -1.1(8)
C4 C5 C6 C7 -179.2(5)
C1 C6 C7 C8 -0.6(8)
C5 C6 C7 C8 177.5(5)
C6 C7 C8 C9 -0.4(8)
C1 N1 C9 C8 -0.6(7)
Cd1 N1 C9 C8 -177.8(4)
C1 N1 C9 C10 177.6(4)
Cd1 N1 C9 C10 0.4(5)
C7 C8 C9 N1 1.1(8)
C7 C8 C9 C10 -177.1(5)
Cd1 O1 C10 N2 -176.3(3)
Nd1 O1 C10 N2 -2.6(6)
Cd1 O1 C10 C9 4.2(6)
Nd1 O1 C10 C9 178.0(3)
O2 N2 C10 O1 -0.7(7)
O2 N2 C10 C9 178.7(4)
N1 C9 C10 O1 -3.0(7)
C8 C9 C10 O1 175.2(5)
N1 C9 C10 N2 177.5(4)
C8 C9 C10 N2 -4.2(7)
C19 N3 C11 C12 177.9(5)
Cd2 N3 C11 C12 -4.5(7)
C19 N3 C11 C16 -2.1(7)
Cd2 N3 C11 C16 175.5(4)
N3 C11 C12 C13 179.6(5)
C16 C11 C12 C13 -0.3(8)
C11 C12 C13 C14 -0.3(9)
C12 C13 C14 C15 0.7(10)
C13 C14 C15 C16 -0.6(10)
C14 C15 C16 C17 179.4(6)
C14 C15 C16 C11 0.0(9)
N3 C11 C16 C17 1.0(8)
C12 C11 C16 C17 -179.0(5)
N3 C11 C16 C15 -179.5(5)
C12 C11 C16 C15 0.4(8)
C15 C16 C17 C18 -178.9(6)
C11 C16 C17 C18 0.6(9)
C16 C17 C18 C19 -1.0(9)
C11 N3 C19 C18 1.7(8)
Cd2 N3 C19 C18 -176.1(4)
C11 N3 C19 C20 -179.3(4)
Cd2 N3 C19 C20 2.9(6)
C17 C18 C19 N3 -0.1(9)
C17 C18 C19 C20 -179.0(5)
Cd2 O3 C20 N4 -157.0(4)
Nd1 O3 C20 N4 -1.6(6)
Cd2 O3 C20 C19 22.4(6)
Nd1 O3 C20 C19 177.9(3)
O4 N4 C20 O3 -0.6(7)
O4 N4 C20 C19 179.9(4)
N3 C19 C20 O3 -17.0(7)
C18 C19 C20 O3 162.0(5)
N3 C19 C20 N4 162.5(5)
C18 C19 C20 N4 -18.5(8)
C29 N5 C21 C22 -179.6(5)
Cd3 N5 C21 C22 7.8(7)
C29 N5 C21 C26 1.0(7)
Cd3 N5 C21 C26 -171.6(4)
N5 C21 C22 C23 -179.7(5)
C26 C21 C22 C23 -0.3(8)
C21 C22 C23 C24 0.3(9)
C22 C23 C24 C25 0.0(9)
C23 C24 C25 C26 -0.2(9)
C24 C25 C26 C27 -179.6(6)
C24 C25 C26 C21 0.2(9)
N5 C21 C26 C27 -0.8(8)
C22 C21 C26 C27 179.8(5)
N5 C21 C26 C25 179.4(5)
C22 C21 C26 C25 0.0(8)
C25 C26 C27 C28 179.9(6)
C21 C26 C27 C28 0.1(8)
C26 C27 C28 C29 0.3(9)
C21 N5 C29 C28 -0.6(8)
Cd3 N5 C29 C28 172.5(4)
C21 N5 C29 C30 -179.8(4)
Cd3 N5 C29 C30 -6.7(5)
C27 C28 C29 N5 -0.1(8)
C27 C28 C29 C30 179.1(5)
Cd3 O5 C30 N6 -172.4(3)
Nd1 O5 C30 N6 2.2(6)
Cd3 O5 C30 C29 9.7(6)
Nd1 O5 C30 C29 -175.8(3)
O6 N6 C30 O5 0.2(7)
O6 N6 C30 C29 178.1(4)
N5 C29 C30 O5 -1.7(7)
C28 C29 C30 O5 179.1(5)
N5 C29 C30 N6 -179.6(5)
C28 C29 C30 N6 1.2(8)
O7 P1 C31 C32 -59.7(5)
C35 P1 C31 C32 177.1(4)
C39 P1 C31 C32 59.5(5)
P1 C31 C32 C33 177.1(5)
C31 C32 C33 C34 69.5(8)
O7 P1 C35 C36 54.2(5)
C39 P1 C35 C36 -66.4(6)
C31 P1 C35 C36 177.5(5)
P1 C35 C36 C37 -173.2(5)
C35 C36 C37 C38 -177.4(6)
O7 P1 C39 C40 -178.5(7)
C35 P1 C39 C40 -56.1(8)
C31 P1 C39 C40 60.3(8)
P1 C39 C40 C41 -168.3(8)
C39 C40 C41 C42 76.6(13)
O8 P2 C43 C44 55.7(5)
C51 P2 C43 C44 177.6(4)
C47 P2 C43 C44 -64.7(5)
P2 C43 C44 C45 -169.4(5)
C43 C44 C45 C46 -179.9(6)
O8 P2 C47 C48 26.9(7)
C51 P2 C47 C48 -95.6(6)
C43 P2 C47 C48 146.6(6)
P2 C47 C48 C49 -177.7(5)
C47 C48 C49 C50 168.8(7)
O8 P2 C51 C52 54.1(5)
C43 P2 C51 C52 -66.9(5)
C47 P2 C51 C52 176.5(5)
P2 C51 C52 C53 174.9(5)
C51 C52 C53 C54 -179.5(6)

loop_
_platon_squeeze_void_nr
_platon_squeeze_void_average_x
_platon_squeeze_void_average_y
_platon_squeeze_void_average_z
_platon_squeeze_void_volume
_platon_squeeze_void_count_electrons
_platon_squeeze_void_content
1 0.606 0.211 0.327 88 17 ' '
2 0.606 0.288 0.827 87 17 ' '
3 0.983 0.211 0.269 30 2 ' '
4 -0.017 0.289 0.769 30 2 ' '
5 0.394 0.711 0.173 88 17 ' '
6 0.016 0.711 0.231 30 2 ' '
7 0.394 0.788 0.673 87 17 ' '
8 1.016 0.789 0.731 30 2 ' '
